data_7121334
loop_
_publ_author_name
'Alimi, Lukman O.'
'Lama, Prem'
'Smith, Vincent J.'
'Barbour, Leonard J.'

_publ_section_title
;
 Hand-twistable plastically deformable crystals of a rigid small organic
 molecule.
;
_journal_issue 24
_journal_name_full 'Chemical communications (Cambridge, England)'
_journal_page_first 2994
_journal_page_last 2997
_journal_paper_doi 10.1039/c8cc00775f
_journal_volume 54
_journal_year 2018
_chemical_formula_sum 'C7 H4 Br N'
_chemical_formula_weight 182.02
_chemical_name_common 4-bromobenzonitrile
_chemical_name_systematic 4-bromobenzonitrile
_space_group_crystal_system monoclinic
_space_group_IT_number 8
_space_group_name_Hall 'C -2y'
_space_group_name_H-M_alt 'C 1 m 1'
_symmetry_space_group_name_Hall 'C -2y'
_symmetry_space_group_name_H-M 'C 1 m 1'
_atom_sites_solution_hydrogens geom
_audit_creation_method SHELXL-2016/6
_audit_update_record
;
2017-11-26 deposited with the CCDC.
2018-02-26 downloaded from the CCDC.
;
_cell_angle_alpha 90
_cell_angle_beta 90.295(3)
_cell_angle_gamma 90
_cell_formula_units_Z 2
_cell_length_a 9.531(2)
_cell_length_b 8.5593(18)
_cell_length_c 4.1352(9)
_cell_measurement_reflns_used 2352
_cell_measurement_temperature 273(2)
_cell_measurement_theta_max 26.89
_cell_measurement_theta_min 3.20
_cell_volume 337.34(12)
_computing_cell_refinement 'Bruker SAINT'
_computing_data_collection 'Bruker APEX2'
_computing_data_reduction 'Bruker SAINT'
_computing_molecular_graphics 'Bruker SHELXTL'
_computing_publication_material 'Bruker SHELXTL'
_computing_structure_refinement 'SHELXL-2016/6 (Sheldrick, 2016)'
_computing_structure_solution 'SHELXS-97 (Sheldrick 2008)'
_diffrn_ambient_temperature 273(2)
_diffrn_measured_fraction_theta_full 1.000
_diffrn_measured_fraction_theta_max 1.000
_diffrn_measurement_device_type 'Bruker APEX-II CCD'
_diffrn_measurement_method '\f and \w scans'
_diffrn_radiation_type MoK\a
_diffrn_radiation_wavelength 0.71073
_diffrn_reflns_av_R_equivalents 0.0463
_diffrn_reflns_av_unetI/netI 0.0337
_diffrn_reflns_Laue_measured_fraction_full 1.000
_diffrn_reflns_Laue_measured_fraction_max 1.000
_diffrn_reflns_limit_h_max 12
_diffrn_reflns_limit_h_min -12
_diffrn_reflns_limit_k_max 11
_diffrn_reflns_limit_k_min -11
_diffrn_reflns_limit_l_max 5
_diffrn_reflns_limit_l_min -5
_diffrn_reflns_number 3422
_diffrn_reflns_point_group_measured_fraction_full 1.000
_diffrn_reflns_point_group_measured_fraction_max 1.000
_diffrn_reflns_theta_full 25.000
_diffrn_reflns_theta_max 28.277
_diffrn_reflns_theta_min 3.199
_exptl_absorpt_coefficient_mu 5.990
_exptl_absorpt_correction_T_max 0.575
_exptl_absorpt_correction_T_min 0.074
_exptl_absorpt_correction_type multi-scan
_exptl_absorpt_process_details SADABS
_exptl_crystal_colour Colourless
_exptl_crystal_density_diffrn 1.792
_exptl_crystal_description Rectangular
_exptl_crystal_F_000 176
_exptl_crystal_size_max 0.910
_exptl_crystal_size_mid 0.188
_exptl_crystal_size_min 0.104
_refine_diff_density_max 0.667
_refine_diff_density_min -0.236
_refine_diff_density_rms 0.082
_refine_ls_abs_structure_details
;
 Classical Flack method preferred over Parsons because s.u. lower.
;
_refine_ls_abs_structure_Flack 0.32(7)
_refine_ls_extinction_method none
_refine_ls_goodness_of_fit_ref 1.087
_refine_ls_hydrogen_treatment constr
_refine_ls_matrix_type full
_refine_ls_number_parameters 49
_refine_ls_number_reflns 893
_refine_ls_number_restraints 2
_refine_ls_restrained_S_all 1.086
_refine_ls_R_factor_all 0.0613
_refine_ls_R_factor_gt 0.0596
_refine_ls_shift/su_max 0.000
_refine_ls_shift/su_mean 0.000
_refine_ls_structure_factor_coef Fsqd
_refine_ls_weighting_details 'w=1/[\s^2^(Fo^2^)+(0.1247P)^2^] where P=(Fo^2^+2Fc^2^)/3'
_refine_ls_weighting_scheme calc
_refine_ls_wR_factor_gt 0.1518
_refine_ls_wR_factor_ref 0.1534
_reflns_Friedel_coverage 0.989
_reflns_Friedel_fraction_full 1.000
_reflns_Friedel_fraction_max 1.000
_reflns_number_gt 869
_reflns_number_total 893
_reflns_threshold_expression 'I > 2\s(I)'
_cod_data_source_file c8cc00775f5.cif
_cod_data_source_block 4-BBN-S
_cod_depositor_comments 'Adding full bibliography for 7121334--7121335.cif.'
_cod_database_code 7121334
_shelx_shelxl_version_number 2016/6
_shelx_space_group_comment
;
The symmetry employed for this shelxl refinement is uniquely defined
by the following loop, which should always be used as a source of
symmetry information in preference to the above space-group names.
They are only intended as comments.
;
_shelx_estimated_absorpt_t_min 0.074
_shelx_estimated_absorpt_t_max 0.575

loop_
_space_group_symop_operation_xyz
'x, y, z'
'x, -y, z'
'x+1/2, y+1/2, z'
'x+1/2, -y+1/2, z'

loop_
_atom_site_label
_atom_site_type_symbol
_atom_site_fract_x
_atom_site_fract_y
_atom_site_fract_z
_atom_site_U_iso_or_equiv
_atom_site_adp_type
_atom_site_occupancy
_atom_site_site_symmetry_order
_atom_site_calc_flag
_atom_site_refinement_flags_posn
_atom_site_refinement_flags_adp
_atom_site_refinement_flags_occupancy
Br1 Br 0.10141(2) 0.000000 0.98837(2) 0.0487(5) Uani 1 2 d S T P
N1 N 0.771(2) 0.000000 0.182(6) 0.075(5) Uani 1 2 d S T P
C1 C 0.2787(14) 0.000000 0.786(3) 0.037(2) Uani 1 2 d S T P
C2 C 0.3408(12) 0.1410(11) 0.710(3) 0.0450(19) Uani 1 1 d . . .
H2 H 0.297792 0.234665 0.766103 0.054 Uiso 1 1 calc R U .
C3 C 0.4688(11) 0.1412(12) 0.548(3) 0.0453(19) Uani 1 1 d . . .
H3 H 0.511673 0.235212 0.493897 0.054 Uiso 1 1 calc R U .
C4 C 0.5322(15) 0.000000 0.467(4) 0.040(3) Uani 1 2 d S T P
C5 C 0.6666(19) 0.000000 0.309(5) 0.054(3) Uani 1 2 d S T P

loop_
_atom_site_aniso_label
_atom_site_aniso_U_11
_atom_site_aniso_U_22
_atom_site_aniso_U_33
_atom_site_aniso_U_23
_atom_site_aniso_U_13
_atom_site_aniso_U_12
Br1 0.0472(6) 0.0522(7) 0.0468(6) 0.000 0.0083(4) 0.000
N1 0.062(10) 0.074(12) 0.090(13) 0.000 0.023(9) 0.000
C1 0.040(6) 0.039(6) 0.034(5) 0.000 -0.001(4) 0.000
C2 0.052(5) 0.032(4) 0.051(5) -0.003(4) 0.003(4) 0.002(4)
C3 0.050(5) 0.033(4) 0.052(5) 0.000(4) 0.002(4) -0.005(4)
C4 0.045(7) 0.041(6) 0.034(6) 0.000 -0.001(5) 0.000
C5 0.050(8) 0.053(9) 0.059(11) 0.000 0.005(7) 0.000

loop_
_atom_type_symbol
_atom_type_description
_atom_type_scat_dispersion_real
_atom_type_scat_dispersion_imag
_atom_type_scat_source
C C 0.0033 0.0016 'International Tables Vol C Tables 4.2.6.8 and 6.1.1.4'
H H 0.0000 0.0000 'International Tables Vol C Tables 4.2.6.8 and 6.1.1.4'
N N 0.0061 0.0033 'International Tables Vol C Tables 4.2.6.8 and 6.1.1.4'
Br Br -0.2901 2.4595 'International Tables Vol C Tables 4.2.6.8 and 6.1.1.4'

loop_
_geom_angle_atom_site_label_1
_geom_angle_atom_site_label_2
_geom_angle_atom_site_label_3
_geom_angle
_geom_angle_site_symmetry_1
_geom_angle_site_symmetry_3
C1 Br1 N1 168.0(6) . 2_456
C1 Br1 N1 168.0(6) . 1_456
N1 Br1 N1 0.0(9) 2_456 1_456
C2 C1 C2 121.8(13) . 2
C2 C1 Br1 119.1(7) . .
C2 C1 Br1 119.1(7) 2 .
C1 C2 C3 119.1(10) . .
C4 C3 C2 119.7(10) . .
C3 C4 C3 120.5(14) 2 .
C3 C4 C5 119.7(7) 2 .
C3 C4 C5 119.7(7) . .
N1 C5 C4 179(3) . .

loop_
_geom_bond_atom_site_label_1
_geom_bond_atom_site_label_2
_geom_bond_distance
_geom_bond_site_symmetry_2
Br1 C1 1.889(13) .
Br1 N1 3.25(2) 2_456
Br1 N1 3.25(2) 1_456
N1 C5 1.13(3) .
C1 C2 1.381(12) .
C1 C2 1.381(12) 2
C2 C3 1.396(16) .
C3 C4 1.392(13) .
C4 C5 1.44(2) .
